data_4300412
_journal_name_full 'Inorganic Chemistry'
_journal_year 2006
_chemical_formula_sum 'C65.5 H53.5 Mn N7 O'
_chemical_formula_weight 1009.59
_chemical_name_common (TPP)Mn(NO)(1-MeIm).(2.5toluene)
_space_group_IT_number 2
_symmetry_cell_setting triclinic
_symmetry_space_group_name_Hall '-P 1'
_symmetry_space_group_name_H-M 'P -1'
_cell_angle_alpha 105.2770(10)
_cell_angle_beta 97.3160(10)
_cell_angle_gamma 98.1660(10)
_cell_formula_units_Z 2
_cell_length_a 9.8071(7)
_cell_length_b 13.0989(9)
_cell_length_c 21.4652(15)
_cell_measurement_temperature 120(2)
_cell_volume 2593.6(3)
_diffrn_ambient_temperature 120(2)
_exptl_crystal_density_diffrn 1.293
_cod_depositor_comments
;
The following automatic conversions were performed:
'_symmetry_cell_setting' value 'Triclinic' changed to 'triclinic'
according to '/home/saulius/struct/CIF-dictionaries/cif_core.dic'
dictionary named 'cif_core.dic' version 2.4.1 from 2010-06-29.

Automatic conversion script
Id: cif_fix_enum 1527 2010-12-29 10:47:43Z saulius 
;
_cod_original_formula_sum 'C65.50 H53.50 Mn N7 O'
_cod_database_code 4300412

loop_
_symmetry_equiv_pos_as_xyz
'x, y, z'
'-x, -y, -z'

loop_
_atom_site_label
_atom_site_type_symbol
_atom_site_fract_x
_atom_site_fract_y
_atom_site_fract_z
_atom_site_U_iso_or_equiv
_atom_site_adp_type
_atom_site_occupancy
_atom_site_symmetry_multiplicity
_atom_site_calc_flag
_atom_site_refinement_flags
_atom_site_disorder_assembly
_atom_site_disorder_group
Mn1 Mn 0.68756(2) -0.355208(16) -0.175688(10) 0.01529(5) Uani 1 1 d . . .
O1 O 0.97893(12) -0.31757(10) -0.17055(6) 0.0340(3) Uani 1 1 d . . .
N1 N 0.68284(13) -0.51598(9) -0.19854(6) 0.0179(2) Uani 1 1 d . . .
N2 N 0.64751(13) -0.36461(9) -0.27190(6) 0.0181(2) Uani 1 1 d . . .
N3 N 0.67847(13) -0.19618(9) -0.15261(6) 0.0174(2) Uani 1 1 d . . .
N4 N 0.70191(12) -0.34938(9) -0.08010(6) 0.0175(2) Uani 1 1 d . . .
N5 N 0.85774(13) -0.33201(9) -0.17197(6) 0.0191(3) Uani 1 1 d . . .
N6 N 0.47035(13) -0.38711(10) -0.18338(6) 0.0192(3) Uani 1 1 d . . .
N7 N 0.25468(13) -0.45719(10) -0.17888(6) 0.0218(3) Uani 1 1 d . . .
C1 C 0.70806(15) -0.57516(11) -0.15554(7) 0.0190(3) Uani 1 1 d . . .
C2 C 0.71594(17) -0.68368(12) -0.19128(7) 0.0238(3) Uani 1 1 d . . .
H2A H 0.7330 -0.7403 -0.1731 0.029 Uiso 1 1 calc R . .
C3 C 0.69449(18) -0.68920(12) -0.25553(8) 0.0247(3) Uani 1 1 d . . .
H3A H 0.6932 -0.7507 -0.2911 0.030 Uiso 1 1 calc R . .
C4 C 0.67395(16) -0.58434(11) -0.26010(7) 0.0200(3) Uani 1 1 d . . .
C5 C 0.64377(16) -0.55861(11) -0.31893(7) 0.0197(3) Uani 1 1 d . . .
C6 C 0.62847(16) -0.45626(12) -0.32349(7) 0.0196(3) Uani 1 1 d . . .
C7 C 0.59857(17) -0.43005(12) -0.38454(7) 0.0237(3) Uani 1 1 d . . .
H7A H 0.5809 -0.4790 -0.4274 0.028 Uiso 1 1 calc R . .
C8 C 0.60054(17) -0.32299(12) -0.36928(7) 0.0232(3) Uani 1 1 d . . .
H8A H 0.5837 -0.2825 -0.3993 0.028 Uiso 1 1 calc R . .
C9 C 0.63301(16) -0.28182(12) -0.29880(7) 0.0194(3) Uani 1 1 d . . .
C10 C 0.64583(16) -0.17343(11) -0.26357(7) 0.0196(3) Uani 1 1 d . . .
C11 C 0.67132(15) -0.13433(11) -0.19519(7) 0.0190(3) Uani 1 1 d . . .
C12 C 0.69448(16) -0.02173(11) -0.15876(7) 0.0216(3) Uani 1 1 d . . .
H12A H 0.6951 0.0374 -0.1766 0.026 Uiso 1 1 calc R . .
C13 C 0.71502(16) -0.01653(11) -0.09444(7) 0.0211(3) Uani 1 1 d . . .
H13A H 0.7330 0.0470 -0.0585 0.025 Uiso 1 1 calc R . .
C14 C 0.70443(15) -0.12566(11) -0.09064(7) 0.0179(3) Uani 1 1 d . . .
C15 C 0.71957(15) -0.15380(11) -0.03205(7) 0.0178(3) Uani 1 1 d . . .
C16 C 0.71570(15) -0.25881(11) -0.02826(7) 0.0182(3) Uani 1 1 d . . .
C17 C 0.73243(16) -0.28679(12) 0.03275(7) 0.0208(3) Uani 1 1 d . . .
H17A H 0.7418 -0.2391 0.0756 0.025 Uiso 1 1 calc R . .
C18 C 0.73213(16) -0.39346(12) 0.01718(7) 0.0209(3) Uani 1 1 d . . .
H18A H 0.7416 -0.4352 0.0470 0.025 Uiso 1 1 calc R . .
C19 C 0.71485(15) -0.43230(11) -0.05321(7) 0.0182(3) Uani 1 1 d . . .
C20 C 0.72095(15) -0.53824(11) -0.08770(7) 0.0183(3) Uani 1 1 d . . .
C21 C 0.63280(18) -0.64600(12) -0.38149(7) 0.0236(3) Uani 1 1 d . . .
C22 C 0.7520(2) -0.68197(14) -0.40015(9) 0.0349(4) Uani 1 1 d . . .
H22A H 0.8405 -0.6508 -0.3731 0.042 Uiso 1 1 calc R . .
C23 C 0.7430(3) -0.76336(16) -0.45817(10) 0.0480(5) Uani 1 1 d . . .
H23A H 0.8253 -0.7875 -0.4704 0.058 Uiso 1 1 calc R . .
C24 C 0.6153(3) -0.80897(14) -0.49786(9) 0.0467(6) Uani 1 1 d . . .
H24A H 0.6094 -0.8641 -0.5376 0.056 Uiso 1 1 calc R . .
C25 C 0.4968(3) -0.77422(14) -0.47970(8) 0.0404(5) Uani 1 1 d . . .
H25A H 0.4086 -0.8060 -0.5068 0.048 Uiso 1 1 calc R . .
C26 C 0.5047(2) -0.69282(13) -0.42191(8) 0.0320(4) Uani 1 1 d . . .
H26A H 0.4219 -0.6691 -0.4100 0.038 Uiso 1 1 calc R . .
C27 C 0.62667(17) -0.09428(11) -0.30176(7) 0.0221(3) Uani 1 1 d . . .
C28 C 0.7192(2) -0.07235(13) -0.34263(8) 0.0299(4) Uani 1 1 d . . .
H28A H 0.7980 -0.1069 -0.3460 0.036 Uiso 1 1 calc R . .
C29 C 0.6969(2) 0.00007(14) -0.37860(8) 0.0351(4) Uani 1 1 d . . .
H29A H 0.7605 0.0148 -0.4064 0.042 Uiso 1 1 calc R . .
C30 C 0.5824(2) 0.05051(13) -0.37392(8) 0.0366(4) Uani 1 1 d . . .
H30A H 0.5668 0.0991 -0.3989 0.044 Uiso 1 1 calc R . .
C31 C 0.4908(2) 0.03033(13) -0.33308(8) 0.0341(4) Uani 1 1 d . . .
H31A H 0.4125 0.0654 -0.3298 0.041 Uiso 1 1 calc R . .
C32 C 0.51277(18) -0.04138(12) -0.29667(8) 0.0265(3) Uani 1 1 d . . .
H32A H 0.4499 -0.0544 -0.2682 0.032 Uiso 1 1 calc R . .
C33 C 0.74809(16) -0.06553(11) 0.03125(7) 0.0191(3) Uani 1 1 d . . .
C34 C 0.63960(17) -0.02432(12) 0.05895(7) 0.0238(3) Uani 1 1 d . . .
H34A H 0.5456 -0.0525 0.0376 0.029 Uiso 1 1 calc R . .
C35 C 0.66762(18) 0.05782(13) 0.11763(8) 0.0273(3) Uani 1 1 d . . .
H35A H 0.5929 0.0859 0.1361 0.033 Uiso 1 1 calc R . .
C36 C 0.80441(18) 0.09886(12) 0.14928(7) 0.0251(3) Uani 1 1 d . . .
H36A H 0.8235 0.1553 0.1892 0.030 Uiso 1 1 calc R . .
C37 C 0.91338(17) 0.05739(12) 0.12249(8) 0.0250(3) Uani 1 1 d . . .
H37A H 1.0072 0.0849 0.1443 0.030 Uiso 1 1 calc R . .
C38 C 0.88530(16) -0.02452(12) 0.06360(7) 0.0223(3) Uani 1 1 d . . .
H38A H 0.9602 -0.0527 0.0453 0.027 Uiso 1 1 calc R . .
C39 C 0.74772(16) -0.61398(11) -0.04795(7) 0.0187(3) Uani 1 1 d . . .
C40 C 0.64383(17) -0.65583(12) -0.01848(8) 0.0244(3) Uani 1 1 d . . .
H40A H 0.5533 -0.6385 -0.0249 0.029 Uiso 1 1 calc R . .
C41 C 0.67094(18) -0.72297(12) 0.02039(8) 0.0259(3) Uani 1 1 d . . .
H41A H 0.5991 -0.7512 0.0403 0.031 Uiso 1 1 calc R . .
C42 C 0.80289(18) -0.74855(12) 0.03003(8) 0.0252(3) Uani 1 1 d . . .
H42A H 0.8218 -0.7941 0.0567 0.030 Uiso 1 1 calc R . .
C43 C 0.90678(18) -0.70757(13) 0.00076(8) 0.0277(3) Uani 1 1 d . . .
H43A H 0.9971 -0.7253 0.0073 0.033 Uiso 1 1 calc R . .
C44 C 0.88019(16) -0.64062(13) -0.03822(8) 0.0238(3) Uani 1 1 d . . .
H44A H 0.9522 -0.6129 -0.0583 0.029 Uiso 1 1 calc R . .
C45 C 0.37668(16) -0.34577(13) -0.21927(8) 0.0247(3) Uani 1 1 d . . .
H45A H 0.4017 -0.2949 -0.2422 0.030 Uiso 1 1 calc R . .
C46 C 0.24474(17) -0.38818(13) -0.21694(8) 0.0253(3) Uani 1 1 d . . .
H46A H 0.1612 -0.3733 -0.2375 0.030 Uiso 1 1 calc R . .
C47 C 0.39206(16) -0.45366(12) -0.15982(7) 0.0214(3) Uani 1 1 d . . .
H47A H 0.4281 -0.4940 -0.1328 0.026 Uiso 1 1 calc R . .
C48 C 0.13793(17) -0.51851(13) -0.16085(8) 0.0273(3) Uani 1 1 d . . .
H48A H 0.1613 -0.5874 -0.1575 0.041 Uiso 1 1 calc R . .
H48B H 0.0546 -0.5319 -0.1944 0.041 Uiso 1 1 calc R . .
H48C H 0.1193 -0.4776 -0.1185 0.041 Uiso 1 1 calc R . .
C49 C 0.7809(2) -0.72246(18) -0.62498(10) 0.0429(5) Uani 1 1 d . . .
H49A H 0.6937 -0.7519 -0.6161 0.052 Uiso 1 1 calc R . .
C50 C 0.8486(2) -0.7871(2) -0.66745(10) 0.0503(5) Uani 1 1 d . . .
H50A H 0.8083 -0.8609 -0.6874 0.060 Uiso 1 1 calc R . .
C51 C 0.9749(3) -0.7451(3) -0.68113(12) 0.0643(7) Uani 1 1 d . . .
H51A H 1.0215 -0.7897 -0.7105 0.077 Uiso 1 1 calc R . .
C52 C 1.0316(3) -0.6406(3) -0.65255(14) 0.0746(9) Uani 1 1 d . . .
H52A H 1.1181 -0.6117 -0.6623 0.090 Uiso 1 1 calc R . .
C53 C 0.9665(3) -0.5755(2) -0.60975(13) 0.0620(7) Uani 1 1 d . . .
H53A H 1.0093 -0.5023 -0.5898 0.074 Uiso 1 1 calc R . .
C54 C 0.8389(2) -0.61438(19) -0.59488(11) 0.0463(5) Uani 1 1 d . . .
C55 C 0.7665(3) -0.5431(2) -0.54840(14) 0.0653(7) Uani 1 1 d . . .
H55A H 0.7259 -0.5830 -0.5204 0.098 Uiso 1 1 calc R . .
H55B H 0.6920 -0.5200 -0.5734 0.098 Uiso 1 1 calc R . .
H55C H 0.8341 -0.4798 -0.5211 0.098 Uiso 1 1 calc R . .
C56 C 0.0653(3) -0.7913(3) -0.28946(13) 0.0700(8) Uani 1 1 d . . .
H56A H -0.0237 -0.7928 -0.3135 0.084 Uiso 1 1 calc R . .
C57 C 0.0800(3) -0.8577(3) -0.24984(14) 0.0803(10) Uani 1 1 d . . .
H57A H -0.0006 -0.9040 -0.2462 0.096 Uiso 1 1 calc R . .
C58 C 0.2099(3) -0.8592(2) -0.21482(13) 0.0686(8) Uani 1 1 d . . .
H58A H 0.2192 -0.9074 -0.1890 0.082 Uiso 1 1 calc R . .
C59 C 0.3213(3) -0.7896(2) -0.21912(13) 0.0647(7) Uani 1 1 d . . .
H59A H 0.4098 -0.7878 -0.1946 0.078 Uiso 1 1 calc R . .
C60 C 0.3117(2) -0.72189(18) -0.25714(12) 0.0491(6) Uani 1 1 d . . .
H60A H 0.3926 -0.6742 -0.2590 0.059 Uiso 1 1 calc R . .
C61 C 0.1810(3) -0.7227(2) -0.29384(11) 0.0551(6) Uani 1 1 d . . .
C62 C 0.1642(4) -0.6505(3) -0.33303(16) 0.0887(10) Uani 1 1 d . . .
H62A H 0.0908 -0.6100 -0.3199 0.133 Uiso 1 1 calc R . .
H62B H 0.1380 -0.6918 -0.3794 0.133 Uiso 1 1 calc R . .
H62C H 0.2525 -0.6003 -0.3266 0.133 Uiso 1 1 calc R . .
C63 C 0.9366(3) -0.9698(3) -0.55131(14) 0.0709(8) Uani 1 1 d . . .
H63A H 0.8917 -0.9502 -0.5872 0.085 Uiso 1 1 calc R . .
C64 C 1.0504(3) -0.8988(2) -0.50902(14) 0.0655(7) Uani 1 1 d . . .
C65 C 1.1126(3) -0.9313(3) -0.45773(14) 0.0695(8) Uani 1 1 d . . .
H65A H 1.1908 -0.8849 -0.4280 0.083 Uiso 1 1 calc R . .
C66 C 1.1006(5) -0.7870(5) -0.5172(3) 0.0644(14) Uani 0.50 1 d P . .
H66A H 1.0198 -0.7532 -0.5253 0.097 Uiso 0.50 1 calc PR . .
H66B H 1.1508 -0.7948 -0.5543 0.097 Uiso 0.50 1 calc PR . .
H66C H 1.1633 -0.7420 -0.4771 0.097 Uiso 0.50 1 calc PR . .

loop_
_atom_site_aniso_label
_atom_site_aniso_U_11
_atom_site_aniso_U_22
_atom_site_aniso_U_33
_atom_site_aniso_U_23
_atom_site_aniso_U_13
_atom_site_aniso_U_12
Mn1 0.01694(11) 0.01406(10) 0.01466(10) 0.00336(7) 0.00155(8) 0.00464(8)
O1 0.0224(6) 0.0366(7) 0.0418(7) 0.0084(5) 0.0071(5) 0.0057(5)
N1 0.0208(6) 0.0158(5) 0.0172(5) 0.0047(4) 0.0020(5) 0.0049(4)
N2 0.0210(6) 0.0158(5) 0.0174(5) 0.0041(4) 0.0027(5) 0.0047(4)
N3 0.0200(6) 0.0159(5) 0.0168(5) 0.0047(4) 0.0034(4) 0.0050(4)
N4 0.0184(6) 0.0167(5) 0.0174(5) 0.0041(4) 0.0022(4) 0.0050(4)
N5 0.0242(6) 0.0156(5) 0.0172(5) 0.0033(4) 0.0022(5) 0.0060(5)
N6 0.0235(6) 0.0176(5) 0.0167(5) 0.0039(4) 0.0021(5) 0.0068(5)
N7 0.0218(6) 0.0233(6) 0.0209(6) 0.0067(5) 0.0042(5) 0.0051(5)
C1 0.0200(7) 0.0161(6) 0.0210(7) 0.0055(5) 0.0016(5) 0.0053(5)
C2 0.0333(8) 0.0165(6) 0.0221(7) 0.0054(5) 0.0032(6) 0.0081(6)
C3 0.0355(8) 0.0155(6) 0.0220(7) 0.0027(5) 0.0032(6) 0.0078(6)
C4 0.0222(7) 0.0153(6) 0.0214(7) 0.0036(5) 0.0024(6) 0.0041(5)
C5 0.0225(7) 0.0167(6) 0.0176(6) 0.0020(5) 0.0021(5) 0.0033(5)
C6 0.0222(7) 0.0188(6) 0.0174(6) 0.0044(5) 0.0031(5) 0.0045(5)
C7 0.0343(8) 0.0203(7) 0.0161(6) 0.0046(5) 0.0028(6) 0.0067(6)
C8 0.0322(8) 0.0213(7) 0.0174(6) 0.0071(5) 0.0033(6) 0.0066(6)
C9 0.0219(7) 0.0196(6) 0.0181(6) 0.0065(5) 0.0040(5) 0.0053(5)
C10 0.0236(7) 0.0186(6) 0.0187(6) 0.0072(5) 0.0047(5) 0.0061(5)
C11 0.0211(7) 0.0161(6) 0.0202(7) 0.0052(5) 0.0029(5) 0.0055(5)
C12 0.0270(7) 0.0152(6) 0.0222(7) 0.0052(5) 0.0027(6) 0.0047(6)
C13 0.0246(7) 0.0155(6) 0.0213(7) 0.0020(5) 0.0019(6) 0.0057(5)
C14 0.0183(6) 0.0160(6) 0.0191(6) 0.0037(5) 0.0026(5) 0.0051(5)
C15 0.0161(6) 0.0182(6) 0.0180(6) 0.0029(5) 0.0028(5) 0.0043(5)
C16 0.0168(6) 0.0196(6) 0.0182(6) 0.0047(5) 0.0021(5) 0.0053(5)
C17 0.0243(7) 0.0221(7) 0.0162(6) 0.0050(5) 0.0031(5) 0.0064(6)
C18 0.0239(7) 0.0221(7) 0.0176(6) 0.0068(5) 0.0025(5) 0.0062(6)
C19 0.0178(6) 0.0197(6) 0.0177(6) 0.0060(5) 0.0016(5) 0.0056(5)
C20 0.0182(6) 0.0180(6) 0.0197(6) 0.0068(5) 0.0022(5) 0.0050(5)
C21 0.0388(9) 0.0150(6) 0.0172(6) 0.0046(5) 0.0049(6) 0.0049(6)
C22 0.0436(10) 0.0263(8) 0.0329(9) 0.0018(7) 0.0148(8) 0.0059(7)
C23 0.0722(14) 0.0297(9) 0.0431(11) 0.0007(8) 0.0330(10) 0.0104(9)
C24 0.0959(17) 0.0208(8) 0.0210(8) 0.0015(6) 0.0212(10) 0.0016(9)
C25 0.0725(14) 0.0220(8) 0.0190(8) 0.0050(6) -0.0062(8) -0.0019(8)
C26 0.0458(10) 0.0223(7) 0.0238(8) 0.0048(6) -0.0039(7) 0.0052(7)
C27 0.0327(8) 0.0151(6) 0.0176(6) 0.0046(5) 0.0016(6) 0.0038(6)
C28 0.0431(10) 0.0229(7) 0.0246(8) 0.0076(6) 0.0078(7) 0.0061(7)
C29 0.0599(12) 0.0225(8) 0.0224(8) 0.0084(6) 0.0090(8) 0.0008(8)
C30 0.0685(13) 0.0168(7) 0.0223(8) 0.0076(6) -0.0028(8) 0.0058(8)
C31 0.0509(11) 0.0224(7) 0.0280(8) 0.0063(6) -0.0035(8) 0.0145(7)
C32 0.0359(9) 0.0208(7) 0.0225(7) 0.0059(6) 0.0021(6) 0.0077(6)
C33 0.0241(7) 0.0161(6) 0.0170(6) 0.0046(5) 0.0024(5) 0.0052(5)
C34 0.0227(7) 0.0232(7) 0.0226(7) 0.0017(6) 0.0032(6) 0.0052(6)
C35 0.0309(8) 0.0247(7) 0.0253(7) 0.0019(6) 0.0092(6) 0.0081(6)
C36 0.0364(9) 0.0185(7) 0.0177(7) 0.0021(5) 0.0025(6) 0.0038(6)
C37 0.0262(8) 0.0217(7) 0.0231(7) 0.0040(6) -0.0026(6) 0.0027(6)
C38 0.0227(7) 0.0209(7) 0.0224(7) 0.0036(6) 0.0024(6) 0.0068(6)
C39 0.0236(7) 0.0151(6) 0.0168(6) 0.0038(5) 0.0013(5) 0.0050(5)
C40 0.0223(7) 0.0239(7) 0.0280(8) 0.0089(6) 0.0034(6) 0.0059(6)
C41 0.0304(8) 0.0215(7) 0.0267(7) 0.0090(6) 0.0074(6) 0.0017(6)
C42 0.0355(9) 0.0178(7) 0.0221(7) 0.0077(5) 0.0000(6) 0.0049(6)
C43 0.0268(8) 0.0278(8) 0.0322(8) 0.0131(6) 0.0024(6) 0.0106(6)
C44 0.0228(7) 0.0255(7) 0.0265(7) 0.0112(6) 0.0057(6) 0.0070(6)
C45 0.0240(7) 0.0270(7) 0.0287(8) 0.0150(6) 0.0049(6) 0.0088(6)
C46 0.0236(7) 0.0293(8) 0.0271(7) 0.0133(6) 0.0035(6) 0.0095(6)
C47 0.0224(7) 0.0223(7) 0.0209(7) 0.0078(5) 0.0030(6) 0.0063(6)
C48 0.0244(8) 0.0295(8) 0.0300(8) 0.0122(6) 0.0067(6) 0.0026(6)
C49 0.0339(10) 0.0599(12) 0.0358(10) 0.0222(9) 0.0041(8) -0.0036(9)
C50 0.0503(13) 0.0657(14) 0.0351(10) 0.0172(10) 0.0024(9) 0.0100(11)
C51 0.0410(12) 0.122(2) 0.0429(12) 0.0377(13) 0.0080(10) 0.0303(14)
C52 0.0287(11) 0.139(3) 0.0648(16) 0.0577(17) -0.0003(11) -0.0036(14)
C53 0.0426(12) 0.0737(15) 0.0686(15) 0.0443(13) -0.0175(11) -0.0145(11)
C54 0.0407(11) 0.0563(12) 0.0421(11) 0.0227(9) -0.0059(9) 0.0051(9)
C55 0.0635(16) 0.0576(15) 0.0644(16) 0.0085(12) -0.0067(13) 0.0101(13)
C56 0.0526(15) 0.087(2) 0.0500(14) 0.0023(14) 0.0059(12) -0.0171(14)
C57 0.0721(19) 0.099(2) 0.0536(16) 0.0074(16) 0.0145(14) -0.0117(17)
C58 0.099(2) 0.0589(15) 0.0488(14) 0.0115(12) 0.0243(14) 0.0156(15)
C59 0.0871(19) 0.0560(14) 0.0522(14) 0.0075(11) 0.0209(13) 0.0240(14)
C60 0.0437(11) 0.0406(11) 0.0556(13) -0.0032(9) 0.0215(10) 0.0046(9)
C61 0.0688(15) 0.0498(13) 0.0404(11) -0.0008(10) 0.0172(11) 0.0098(11)
C62 0.123(3) 0.0720(19) 0.0668(19) 0.0066(15) 0.0074(19) 0.0356(19)
C63 0.0816(18) 0.0857(19) 0.0546(15) 0.0162(13) 0.0178(13) 0.0471(16)
C64 0.0669(15) 0.0760(17) 0.0579(15) 0.0094(13) 0.0209(12) 0.0368(14)
C65 0.0719(17) 0.0774(18) 0.0581(15) 0.0055(13) 0.0116(13) 0.0358(15)
C66 0.050(3) 0.089(4) 0.053(3) 0.014(3) 0.007(2) 0.025(3)

loop_
_geom_bond_atom_site_label_1
_geom_bond_atom_site_label_2
_geom_bond_distance
_geom_bond_site_symmetry_2
_geom_bond_publ_flag
Mn1 N5 1.6411(13) . ?
Mn1 N4 2.0189(12) . ?
Mn1 N2 2.0200(12) . ?
Mn1 N1 2.0248(12) . ?
Mn1 N3 2.0280(12) . ?
Mn1 N6 2.0882(13) . ?
O1 N5 1.1718(17) . ?
N1 C4 1.3712(18) . ?
N1 C1 1.3738(19) . ?
N2 C9 1.3721(19) . ?
N2 C6 1.3731(18) . ?
N3 C11 1.3735(19) . ?
N3 C14 1.3736(17) . ?
N4 C19 1.3712(19) . ?
N4 C16 1.3728(18) . ?
N6 C47 1.321(2) . ?
N6 C45 1.3827(19) . ?
N7 C47 1.3478(19) . ?
N7 C46 1.374(2) . ?
N7 C48 1.456(2) . ?
C1 C20 1.391(2) . ?
C1 C2 1.445(2) . ?
C2 C3 1.349(2) . ?
C2 H2A 0.9500 . ?
C3 C4 1.443(2) . ?
C3 H3A 0.9500 . ?
C4 C5 1.398(2) . ?
C5 C6 1.397(2) . ?
C5 C21 1.4977(19) . ?
C6 C7 1.445(2) . ?
C7 C8 1.350(2) . ?
C7 H7A 0.9500 . ?
C8 C9 1.442(2) . ?
C8 H8A 0.9500 . ?
C9 C10 1.401(2) . ?
C10 C11 1.398(2) . ?
C10 C27 1.499(2) . ?
C11 C12 1.4458(19) . ?
C12 C13 1.352(2) . ?
C12 H12A 0.9500 . ?
C13 C14 1.443(2) . ?
C13 H13A 0.9500 . ?
C14 C15 1.397(2) . ?
C15 C16 1.395(2) . ?
C15 C33 1.4982(19) . ?
C16 C17 1.446(2) . ?
C17 C18 1.348(2) . ?
C17 H17A 0.9500 . ?
C18 C19 1.4409(19) . ?
C18 H18A 0.9500 . ?
C19 C20 1.4038(19) . ?
C20 C39 1.498(2) . ?
C21 C22 1.387(2) . ?
C21 C26 1.390(2) . ?
C22 C23 1.393(2) . ?
C22 H22A 0.9500 . ?
C23 C24 1.378(3) . ?
C23 H23A 0.9500 . ?
C24 C25 1.372(3) . ?
C24 H24A 0.9500 . ?
C25 C26 1.392(2) . ?
C25 H25A 0.9500 . ?
C26 H26A 0.9500 . ?
C27 C28 1.392(2) . ?
C27 C32 1.397(2) . ?
C28 C29 1.395(2) . ?
C28 H28A 0.9500 . ?
C29 C30 1.383(3) . ?
C29 H29A 0.9500 . ?
C30 C31 1.379(3) . ?
C30 H30A 0.9500 . ?
C31 C32 1.393(2) . ?
C31 H31A 0.9500 . ?
C32 H32A 0.9500 . ?
C33 C34 1.390(2) . ?
C33 C38 1.393(2) . ?
C34 C35 1.391(2) . ?
C34 H34A 0.9500 . ?
C35 C36 1.386(2) . ?
C35 H35A 0.9500 . ?
C36 C37 1.387(2) . ?
C36 H36A 0.9500 . ?
C37 C38 1.392(2) . ?
C37 H37A 0.9500 . ?
C38 H38A 0.9500 . ?
C39 C40 1.388(2) . ?
C39 C44 1.397(2) . ?
C40 C41 1.392(2) . ?
C40 H40A 0.9500 . ?
C41 C42 1.386(2) . ?
C41 H41A 0.9500 . ?
C42 C43 1.381(2) . ?
C42 H42A 0.9500 . ?
C43 C44 1.390(2) . ?
C43 H43A 0.9500 . ?
C44 H44A 0.9500 . ?
C45 C46 1.346(2) . ?
C45 H45A 0.9500 . ?
C46 H46A 0.9500 . ?
C47 H47A 0.9500 . ?
C48 H48A 0.9800 . ?
C48 H48B 0.9800 . ?
C48 H48C 0.9800 . ?
C49 C50 1.377(3) . ?
C49 C54 1.393(3) . ?
C49 H49A 0.9500 . ?
C50 C51 1.381(3) . ?
C50 H50A 0.9500 . ?
C51 C52 1.347(4) . ?
C51 H51A 0.9500 . ?
C52 C53 1.367(4) . ?
C52 H52A 0.9500 . ?
C53 C54 1.390(3) . ?
C53 H53A 0.9500 . ?
C54 C55 1.500(4) . ?
C55 H55A 0.9800 . ?
C55 H55B 0.9800 . ?
C55 H55C 0.9800 . ?
C56 C61 1.373(4) . ?
C56 C57 1.377(5) . ?
C56 H56A 0.9500 . ?
C57 C58 1.400(4) . ?
C57 H57A 0.9500 . ?
C58 C59 1.349(4) . ?
C58 H58A 0.9500 . ?
C59 C60 1.359(4) . ?
C59 H59A 0.9500 . ?
C60 C61 1.413(4) . ?
C60 H60A 0.9500 . ?
C61 C62 1.435(4) . ?
C62 H62A 0.9800 . ?
C62 H62B 0.9800 . ?
C62 H62C 0.9800 . ?
C63 C65 1.388(4) 2_734 ?
C63 C64 1.392(4) . ?
C63 H63A 0.9500 . ?
C64 C65 1.384(4) . ?
C64 C66 1.538(7) . ?
C65 C63 1.388(4) 2_734 ?
C65 H65A 0.9500 . ?
C66 H66A 0.9800 . ?
C66 H66B 0.9800 . ?
C66 H66C 0.9800 . ?
